data_7704994
loop_
_publ_author_name
'Schachner, J\"org A'
'Belaj, Ferdinand'
'M\"osch-Zanetti, Nadia C'

_publ_section_title
;
 Isomers in chlorido and alkoxido-substituted oxidorhenium(v) complexes:
 effects on catalytic epoxidation activity.
;
_journal_issue 32
_journal_name_full 'Dalton transactions (Cambridge, England : 2003)'
_journal_page_first 11142
_journal_page_last 11149
_journal_paper_doi 10.1039/d0dt02352c
_journal_volume 49
_journal_year 2020
_chemical_compound_source 'synthetical product'
_chemical_formula_moiety '2(C29 H27 Cl2 N O3 P Re), C2 H3 N'
_chemical_formula_sum 'C60 H57 Cl4 N3 O6 P2 Re2'
_chemical_formula_weight 1492.22
_chemical_name_common
'dichloro-(2-(4,4-dimethyl-4,5-dihydro-1,3-oxazol-2-yl)-pheno-lato-N,O)-oxo-triphenylphosphine-rhenium(V) acetonitrile solvate (2:1)'
_chemical_name_systematic
'dichloro-(2-(4,4-dimethyl-4,5-dihydro-1,3-oxazol-2-yl)-pheno-lato-N,O)-oxo-triphenylphosphine-rhenium(V) acetonitrile solvate (2:1)'
_space_group_crystal_system triclinic
_space_group_IT_number 2
_space_group_name_Hall '-P 1'
_space_group_name_H-M_alt 'P -1'
_atom_sites_solution_hydrogens geom
_atom_sites_solution_primary direct
_atom_sites_solution_secondary difmap
_audit_creation_method 'manual edited SHELXL-2014/6.cif file'
_audit_update_record
;
2018-07-10 deposited with the CCDC.	2020-07-29 downloaded from the CCDC.
;
_cell_angle_alpha 81.0109(14)
_cell_angle_beta 70.7506(13)
_cell_angle_gamma 64.3553(12)
_cell_formula_units_Z 1
_cell_length_a 10.1415(4)
_cell_length_b 11.3165(5)
_cell_length_c 14.1899(6)
_cell_measurement_reflns_used 9876
_cell_measurement_temperature 100(2)
_cell_measurement_theta_max 30.97
_cell_measurement_theta_min 2.38
_cell_volume 1385.85(10)
_computing_cell_refinement 'Bruker SAINT'
_computing_data_collection 'Bruker APEX2'
_computing_data_reduction 'Bruker SAINT'
_computing_molecular_graphics 'modified ORTEP (Johnson, 1965)'
_computing_publication_material 'SHELXL-2014/6 (Sheldrick, 2015)'
_computing_structure_refinement 'SHELXL-2014/6 (Sheldrick, 2015)'
_computing_structure_solution 'SHELXS-97 (Sheldrick, 2008)'
_diffrn_ambient_temperature 100(2)
_diffrn_measured_fraction_theta_full 0.997
_diffrn_measured_fraction_theta_max 0.997
_diffrn_measurement_device_type 'Bruker APEX-II CCD'
_diffrn_measurement_method '\f and \w scans'
_diffrn_radiation_monochromator graphite
_diffrn_radiation_source 'fine-focus sealed tube'
_diffrn_radiation_type MoK\a
_diffrn_radiation_wavelength 0.71073
_diffrn_reflns_av_R_equivalents 0.0245
_diffrn_reflns_av_unetI/netI 0.0159
_diffrn_reflns_Laue_measured_fraction_full 0.997
_diffrn_reflns_Laue_measured_fraction_max 0.997
_diffrn_reflns_limit_h_max 14
_diffrn_reflns_limit_h_min -14
_diffrn_reflns_limit_k_max 15
_diffrn_reflns_limit_k_min -15
_diffrn_reflns_limit_l_max 19
_diffrn_reflns_limit_l_min -19
_diffrn_reflns_number 41467
_diffrn_reflns_point_group_measured_fraction_full 0.997
_diffrn_reflns_point_group_measured_fraction_max 0.997
_diffrn_reflns_theta_full 30.00
_diffrn_reflns_theta_max 30.00
_diffrn_reflns_theta_min 2.00
_exptl_absorpt_coefficient_mu 4.669
_exptl_absorpt_correction_T_max 0.837
_exptl_absorpt_correction_T_min 0.719
_exptl_absorpt_correction_type multi-scan
_exptl_absorpt_process_details 'Bruker SADABS'
_exptl_crystal_colour green
_exptl_crystal_density_diffrn 1.788
_exptl_crystal_description block
_exptl_crystal_F_000 734
_exptl_crystal_size_max 0.15
_exptl_crystal_size_mid 0.12
_exptl_crystal_size_min 0.12
_refine_diff_density_max 2.199
_refine_diff_density_min -0.947
_refine_diff_density_rms 0.096
_refine_ls_extinction_method none
_refine_ls_goodness_of_fit_ref 1.093
_refine_ls_hydrogen_treatment refU
_refine_ls_matrix_type full
_refine_ls_number_parameters 360
_refine_ls_number_reflns 8052
_refine_ls_number_restraints 0
_refine_ls_restrained_S_all 1.093
_refine_ls_R_factor_all 0.0175
_refine_ls_R_factor_gt 0.0167
_refine_ls_shift/su_max 0.002
_refine_ls_shift/su_mean 0.000
_refine_ls_structure_factor_coef Fsqd
_refine_ls_weighting_details 'w=1/[\s^2^(Fo^2^)+(0.0208P)^2^+1.6254P] where P=(Fo^2^+2Fc^2^)/3'
_refine_ls_weighting_scheme calc
_refine_ls_wR_factor_gt 0.0443
_refine_ls_wR_factor_ref 0.0448
_reflns_Friedel_coverage 0.000
_reflns_number_gt 7792
_reflns_number_total 8052
_reflns_threshold_expression 'I > 2\s(I)'
_cod_data_source_file d0dt02352c2.cif
_cod_data_source_block JS31
_cod_depositor_comments 'Adding full bibliography for 7704994--7704996.cif.'
_cod_database_code 7704994
_shelx_space_group_comment
;
The symmetry employed for this shelxl refinement is uniquely defined
by the following loop, which should always be used as a source of
symmetry information in preference to the above space-group names.
They are only intended as comments.
;
_shelx_estimated_absorpt_t_min 0.541
_shelx_estimated_absorpt_t_max 0.604
_shelxl_version_number 2014/6

loop_
_space_group_symop_operation_xyz
'x, y, z'
'-x, -y, -z'

loop_
_atom_site_label
_atom_site_type_symbol
_atom_site_fract_x
_atom_site_fract_y
_atom_site_fract_z
_atom_site_U_iso_or_equiv
_atom_site_adp_type
_atom_site_occupancy
_atom_site_site_symmetry_order
_atom_site_calc_flag
_atom_site_refinement_flags_posn
_atom_site_refinement_flags_adp
_atom_site_refinement_flags_occupancy
_atom_site_disorder_assembly
_atom_site_disorder_group
O1 O 0.99652(16) 0.79434(14) 0.11586(10) 0.0172(3) Uani 1 1 d . . . . .
Re1 Re 0.95270(2) 0.79941(2) 0.24140(2) 0.01226(3) Uani 1 1 d . . . . .
Cl1 Cl 1.21408(5) 0.70955(4) 0.24253(3) 0.01785(8) Uani 1 1 d . . . . .
Cl2 Cl 0.68493(5) 0.86857(5) 0.26264(4) 0.01984(9) Uani 1 1 d . . . . .
P1 P 0.91111(5) 1.03164(4) 0.23976(3) 0.01127(8) Uani 1 1 d . . . . .
O11 O 0.93001(18) 0.43222(14) 0.36104(11) 0.0228(3) Uani 1 1 d . . . . .
C12 C 0.9154(2) 0.55600(18) 0.35966(14) 0.0160(3) Uani 1 1 d . . . . .
N13 N 0.96252(18) 0.60489(16) 0.27337(12) 0.0154(3) Uani 1 1 d . . . . .
C14 C 1.0101(2) 0.50720(19) 0.19458(15) 0.0191(4) Uani 1 1 d . . . . .
C15 C 1.0050(3) 0.3861(2) 0.25950(15) 0.0222(4) Uani 1 1 d . . . . .
H151 H 0.9466 0.3486 0.2394 0.036(6) Uiso 1 1 calc R U . . .
H152 H 1.1098 0.3180 0.2529 0.036(6) Uiso 1 1 calc R U . . .
C16 C 1.1693(3) 0.4812(2) 0.12404(16) 0.0257(4) Uani 1 1 d . . . . .
H161 H 1.1679 0.5605 0.0842 0.029(4) Uiso 1 1 calc R U . . .
H162 H 1.2011 0.4095 0.0796 0.029(4) Uiso 1 1 calc R U . . .
H163 H 1.2416 0.4569 0.1629 0.029(4) Uiso 1 1 calc R U . . .
C17 C 0.8896(3) 0.5557(2) 0.13917(17) 0.0272(4) Uani 1 1 d . . . . .
H171 H 0.7882 0.5757 0.1875 0.036(5) Uiso 1 1 calc R U . . .
H172 H 0.9122 0.4875 0.0941 0.036(5) Uiso 1 1 calc R U . . .
H173 H 0.8909 0.6350 0.1003 0.036(5) Uiso 1 1 calc R U . . .
O21 O 0.89414(16) 0.80584(13) 0.38640(10) 0.0162(2) Uani 1 1 d . . . . .
C21 C 0.8317(2) 0.74585(18) 0.46489(13) 0.0150(3) Uani 1 1 d . . . . .
C22 C 0.8429(2) 0.61991(19) 0.45589(14) 0.0164(3) Uani 1 1 d . . . . .
C23 C 0.7811(2) 0.5563(2) 0.54021(15) 0.0214(4) Uani 1 1 d . . . . .
H23 H 0.7926 0.4695 0.5351 0.028(4) Uiso 1 1 calc R U . . .
C24 C 0.7035(2) 0.6194(2) 0.63067(15) 0.0236(4) Uani 1 1 d . . . . .
H24 H 0.6599 0.5768 0.6872 0.028(4) Uiso 1 1 calc R U . . .
C25 C 0.6895(2) 0.7458(2) 0.63861(15) 0.0219(4) Uani 1 1 d . . . . .
H25 H 0.6341 0.7897 0.7005 0.028(4) Uiso 1 1 calc R U . . .
C26 C 0.7553(2) 0.8083(2) 0.55734(14) 0.0183(3) Uani 1 1 d . . . . .
H26 H 0.7488 0.8930 0.5642 0.028(4) Uiso 1 1 calc R U . . .
C31 C 0.8213(2) 1.09823(18) 0.36484(13) 0.0142(3) Uani 1 1 d . . . . .
C32 C 0.6722(2) 1.10810(19) 0.41203(14) 0.0182(3) Uani 1 1 d . . . . .
H32 H 0.6225 1.0823 0.3781 0.026(3) Uiso 1 1 calc R U . . .
C33 C 0.5967(2) 1.1556(2) 0.50846(15) 0.0223(4) Uani 1 1 d . . . . .
H33 H 0.4946 1.1641 0.5398 0.026(3) Uiso 1 1 calc R U . . .
C34 C 0.6702(3) 1.1908(2) 0.55898(15) 0.0242(4) Uani 1 1 d . . . . .
H34 H 0.6192 1.2214 0.6254 0.026(3) Uiso 1 1 calc R U . . .
C35 C 0.8179(3) 1.1812(2) 0.51276(15) 0.0225(4) Uani 1 1 d . . . . .
H35 H 0.8679 1.2053 0.5475 0.026(3) Uiso 1 1 calc R U . . .
C36 C 0.8932(2) 1.13610(19) 0.41522(14) 0.0175(3) Uani 1 1 d . . . . .
H36 H 0.9937 1.1312 0.3831 0.026(3) Uiso 1 1 calc R U . . .
C41 C 0.7839(2) 1.14160(18) 0.16844(13) 0.0133(3) Uani 1 1 d . . . . .
C42 C 0.7799(2) 1.09711(18) 0.08369(13) 0.0151(3) Uani 1 1 d . . . . .
H42 H 0.8358 1.0071 0.0670 0.028(3) Uiso 1 1 calc R U . . .
C43 C 0.6945(2) 1.1836(2) 0.02332(14) 0.0180(3) Uani 1 1 d . . . . .
H43 H 0.6930 1.1528 -0.0347 0.028(3) Uiso 1 1 calc R U . . .
C44 C 0.6115(2) 1.3149(2) 0.04810(15) 0.0208(4) Uani 1 1 d . . . . .
H44 H 0.5532 1.3740 0.0069 0.028(3) Uiso 1 1 calc R U . . .
C45 C 0.6135(2) 1.3602(2) 0.13289(16) 0.0234(4) Uani 1 1 d . . . . .
H45 H 0.5557 1.4500 0.1500 0.028(3) Uiso 1 1 calc R U . . .
C46 C 0.7003(2) 1.27378(19) 0.19302(14) 0.0188(4) Uani 1 1 d . . . . .
H46 H 0.7025 1.3049 0.2506 0.028(3) Uiso 1 1 calc R U . . .
C51 C 1.0837(2) 1.06074(17) 0.18639(13) 0.0129(3) Uani 1 1 d . . . . .
C52 C 1.2010(2) 1.00264(19) 0.23184(15) 0.0173(3) Uani 1 1 d . . . . .
H52 H 1.1877 0.9518 0.2914 0.028(3) Uiso 1 1 calc R U . . .
C53 C 1.3368(2) 1.0190(2) 0.19025(17) 0.0222(4) Uani 1 1 d . . . . .
H53 H 1.4150 0.9813 0.2223 0.028(3) Uiso 1 1 calc R U . . .
C54 C 1.3582(2) 1.0901(2) 0.10224(17) 0.0236(4) Uani 1 1 d . . . . .
H54 H 1.4513 1.1010 0.0738 0.028(3) Uiso 1 1 calc R U . . .
C55 C 1.2445(2) 1.1455(2) 0.05552(15) 0.0207(4) Uani 1 1 d . . . . .
H55 H 1.2608 1.1926 -0.0057 0.028(3) Uiso 1 1 calc R U . . .
C56 C 1.1064(2) 1.13278(18) 0.09751(14) 0.0157(3) Uani 1 1 d . . . . .
H56 H 1.0277 1.1729 0.0659 0.028(3) Uiso 1 1 calc R U . . .
N61 N 0.6015(6) 0.4863(5) 0.3743(4) 0.0422(10) Uani 0.5 1 d . . P A 1
C61 C 0.5352(14) 0.4969(12) 0.4595(7) 0.0422(10) Uani 0.5 1 d . . P A 1
C62 C 0.4538(15) 0.5100(12) 0.5641(8) 0.0422(10) Uani 0.5 1 d . . P A 1
H621 H 0.5247 0.4950 0.6022 0.065(14) Uiso 0.5 1 calc R U P A 1
H622 H 0.4090 0.4453 0.5847 0.065(14) Uiso 0.5 1 calc R U P A 1
H623 H 0.3723 0.5984 0.5767 0.065(14) Uiso 0.5 1 calc R U P A 1

loop_
_atom_site_aniso_label
_atom_site_aniso_U_11
_atom_site_aniso_U_22
_atom_site_aniso_U_33
_atom_site_aniso_U_23
_atom_site_aniso_U_13
_atom_site_aniso_U_12
O1 0.0198(6) 0.0190(6) 0.0128(6) 0.0016(5) -0.0051(5) -0.0083(5)
Re1 0.01375(4) 0.01279(4) 0.01112(4) 0.00160(2) -0.00442(2) -0.00624(3)
Cl1 0.01581(18) 0.01703(19) 0.0210(2) 0.00129(15) -0.00778(16) -0.00577(15)
Cl2 0.01478(18) 0.0242(2) 0.0218(2) 0.00188(17) -0.00593(16) -0.00941(16)
P1 0.01212(18) 0.01201(18) 0.01014(18) 0.00075(14) -0.00379(15) -0.00529(15)
O11 0.0302(8) 0.0156(6) 0.0195(7) -0.0007(5) 0.0007(6) -0.0122(6)
C12 0.0170(8) 0.0146(8) 0.0171(8) 0.0009(6) -0.0041(6) -0.0081(6)
N13 0.0180(7) 0.0150(7) 0.0142(7) -0.0001(5) -0.0050(6) -0.0075(6)
C14 0.0268(9) 0.0165(8) 0.0164(8) -0.0017(7) -0.0057(7) -0.0110(7)
C15 0.0323(10) 0.0166(8) 0.0189(9) -0.0005(7) -0.0058(8) -0.0123(8)
C16 0.0289(10) 0.0229(10) 0.0217(10) -0.0056(8) 0.0006(8) -0.0116(8)
C17 0.0387(12) 0.0261(10) 0.0252(10) -0.0008(8) -0.0166(9) -0.0155(9)
O21 0.0203(6) 0.0162(6) 0.0141(6) 0.0020(5) -0.0050(5) -0.0101(5)
C21 0.0153(8) 0.0174(8) 0.0121(7) 0.0025(6) -0.0045(6) -0.0070(6)
C22 0.0165(8) 0.0169(8) 0.0143(8) 0.0014(6) -0.0031(6) -0.0070(7)
C23 0.0237(9) 0.0194(9) 0.0191(9) 0.0031(7) -0.0021(7) -0.0111(8)
C24 0.0256(10) 0.0254(10) 0.0160(9) 0.0039(7) -0.0015(7) -0.0118(8)
C25 0.0237(9) 0.0253(10) 0.0138(8) 0.0007(7) -0.0039(7) -0.0090(8)
C26 0.0217(9) 0.0188(8) 0.0142(8) 0.0000(6) -0.0058(7) -0.0079(7)
C31 0.0162(8) 0.0140(7) 0.0106(7) 0.0012(6) -0.0044(6) -0.0046(6)
C32 0.0160(8) 0.0196(9) 0.0159(8) -0.0003(7) -0.0031(6) -0.0058(7)
C33 0.0181(8) 0.0246(10) 0.0151(8) 0.0006(7) -0.0003(7) -0.0043(7)
C34 0.0278(10) 0.0235(10) 0.0123(8) -0.0015(7) -0.0043(7) -0.0033(8)
C35 0.0290(10) 0.0231(9) 0.0148(8) -0.0027(7) -0.0087(7) -0.0076(8)
C36 0.0190(8) 0.0186(8) 0.0143(8) -0.0007(6) -0.0053(7) -0.0068(7)
C41 0.0119(7) 0.0153(8) 0.0123(7) 0.0019(6) -0.0036(6) -0.0060(6)
C42 0.0166(8) 0.0163(8) 0.0140(8) 0.0017(6) -0.0063(6) -0.0073(6)
C43 0.0191(8) 0.0226(9) 0.0144(8) 0.0036(7) -0.0071(7) -0.0102(7)
C44 0.0188(8) 0.0214(9) 0.0187(9) 0.0061(7) -0.0078(7) -0.0054(7)
C45 0.0241(9) 0.0170(9) 0.0207(9) 0.0014(7) -0.0065(8) -0.0016(7)
C46 0.0218(9) 0.0167(8) 0.0156(8) -0.0003(7) -0.0064(7) -0.0052(7)
C51 0.0134(7) 0.0133(7) 0.0127(7) -0.0018(6) -0.0036(6) -0.0057(6)
C52 0.0164(8) 0.0169(8) 0.0191(8) -0.0003(7) -0.0075(7) -0.0056(7)
C53 0.0149(8) 0.0230(9) 0.0297(10) -0.0054(8) -0.0083(7) -0.0057(7)
C54 0.0161(8) 0.0255(10) 0.0298(11) -0.0080(8) 0.0002(8) -0.0114(8)
C55 0.0230(9) 0.0216(9) 0.0178(8) -0.0014(7) 0.0000(7) -0.0133(8)
C56 0.0168(8) 0.0165(8) 0.0136(8) -0.0015(6) -0.0028(6) -0.0076(7)
N61 0.0352(17) 0.0347(14) 0.049(3) -0.013(2) -0.005(2) -0.0087(13)
C61 0.0352(17) 0.0347(14) 0.049(3) -0.013(2) -0.005(2) -0.0087(13)
C62 0.0352(17) 0.0347(14) 0.049(3) -0.013(2) -0.005(2) -0.0087(13)

loop_
_atom_type_symbol
_atom_type_description
_atom_type_scat_dispersion_real
_atom_type_scat_dispersion_imag
_atom_type_scat_source
C C 0.0033 0.0016 'International Tables Vol C Tables 4.2.6.8 and 6.1.1.4'
H H 0.0000 0.0000 'International Tables Vol C Tables 4.2.6.8 and 6.1.1.4'
Cl Cl 0.1484 0.1585 'International Tables Vol C Tables 4.2.6.8 and 6.1.1.4'
N N 0.0061 0.0033 'International Tables Vol C Tables 4.2.6.8 and 6.1.1.4'
O O 0.0106 0.0060 'International Tables Vol C Tables 4.2.6.8 and 6.1.1.4'
P P 0.1023 0.0942 'International Tables Vol C Tables 4.2.6.8 and 6.1.1.4'
Re Re -1.0185 7.2310 'International Tables Vol C Tables 4.2.6.8 and 6.1.1.4'

loop_
_geom_angle_atom_site_label_1
_geom_angle_atom_site_label_2
_geom_angle_atom_site_label_3
_geom_angle
_geom_angle_site_symmetry_1
_geom_angle_site_symmetry_3
_geom_angle_publ_flag
O1 Re1 O21 177.71(6) . . yes
Cl1 Re1 Cl2 171.181(16) . . yes
N13 Re1 P1 168.60(4) . . yes
O1 Re1 Cl1 94.60(5) . . yes
O1 Re1 Cl2 92.14(5) . . yes
O1 Re1 N13 97.08(6) . . yes
O1 Re1 P1 93.67(5) . . yes
O21 Re1 Cl1 87.57(4) . . yes
O21 Re1 Cl2 85.62(4) . . yes
O21 Re1 N13 82.30(6) . . yes
O21 Re1 P1 86.81(4) . . yes
N13 Re1 Cl1 87.10(4) . . ?
N13 Re1 Cl2 86.43(4) . . ?
Cl1 Re1 P1 95.835(15) . . ?
Cl2 Re1 P1 89.387(16) . . ?
C51 P1 C31 107.57(8) . . ?
C51 P1 C41 103.73(8) . . ?
C31 P1 C41 104.33(8) . . ?
C51 P1 Re1 114.42(6) . . ?
C31 P1 Re1 111.34(6) . . ?
C41 P1 Re1 114.61(6) . . ?
C12 O11 C15 107.04(15) . . ?
N13 C12 O11 116.40(17) . . ?
N13 C12 C22 128.09(17) . . ?
O11 C12 C22 115.47(16) . . ?
C12 N13 C14 108.53(16) . . yes
C12 N13 Re1 127.05(13) . . yes
C14 N13 Re1 124.05(12) . . yes
N13 C14 C16 112.01(17) . . ?
N13 C14 C17 108.95(16) . . ?
C16 C14 C17 112.12(18) . . ?
N13 C14 C15 101.05(15) . . ?
C16 C14 C15 111.95(17) . . ?
C17 C14 C15 110.22(18) . . ?
O11 C15 C14 105.70(15) . . ?
O11 C15 H151 110.6 . . ?
C14 C15 H151 110.6 . . ?
O11 C15 H152 110.6 . . ?
C14 C15 H152 110.6 . . ?
H151 C15 H152 108.7 . . ?
C14 C16 H161 109.5 . . ?
C14 C16 H162 109.5 . . ?
H161 C16 H162 109.5 . . ?
C14 C16 H163 109.5 . . ?
H161 C16 H163 109.5 . . ?
H162 C16 H163 109.5 . . ?
C14 C17 H171 109.5 . . ?
C14 C17 H172 109.5 . . ?
H171 C17 H172 109.5 . . ?
C14 C17 H173 109.5 . . ?
H171 C17 H173 109.5 . . ?
H172 C17 H173 109.5 . . ?
C21 O21 Re1 137.74(12) . . yes
O21 C21 C26 119.92(17) . . ?
O21 C21 C22 120.37(17) . . ?
C26 C21 C22 119.71(17) . . ?
C21 C22 C23 119.60(18) . . ?
C21 C22 C12 120.54(17) . . ?
C23 C22 C12 119.85(18) . . ?
C24 C23 C22 120.33(19) . . ?
C24 C23 H23 119.8 . . ?
C22 C23 H23 119.8 . . ?
C23 C24 C25 119.79(19) . . ?
C23 C24 H24 120.1 . . ?
C25 C24 H24 120.1 . . ?
C26 C25 C24 120.82(19) . . ?
C26 C25 H25 119.6 . . ?
C24 C25 H25 119.6 . . ?
C25 C26 C21 119.66(19) . . ?
C25 C26 H26 120.2 . . ?
C21 C26 H26 120.2 . . ?
C36 C31 C32 119.53(17) . . ?
C36 C31 P1 123.89(14) . . ?
C32 C31 P1 116.56(14) . . ?
C33 C32 C31 120.09(19) . . ?
C33 C32 H32 120.0 . . ?
C31 C32 H32 120.0 . . ?
C34 C33 C32 120.05(19) . . ?
C34 C33 H33 120.0 . . ?
C32 C33 H33 120.0 . . ?
C35 C34 C33 120.18(18) . . ?
C35 C34 H34 119.9 . . ?
C33 C34 H34 119.9 . . ?
C34 C35 C36 120.04(19) . . ?
C34 C35 H35 120.0 . . ?
C36 C35 H35 120.0 . . ?
C31 C36 C35 120.08(18) . . ?
C31 C36 H36 120.0 . . ?
C35 C36 H36 120.0 . . ?
C42 C41 C46 119.46(17) . . ?
C42 C41 P1 120.14(14) . . ?
C46 C41 P1 120.15(14) . . ?
C43 C42 C41 120.48(18) . . ?
C43 C42 H42 119.8 . . ?
C41 C42 H42 119.8 . . ?
C44 C43 C42 119.84(18) . . ?
C44 C43 H43 120.1 . . ?
C42 C43 H43 120.1 . . ?
C43 C44 C45 120.23(18) . . ?
C43 C44 H44 119.9 . . ?
C45 C44 H44 119.9 . . ?
C44 C45 C46 120.01(19) . . ?
C44 C45 H45 120.0 . . ?
C46 C45 H45 120.0 . . ?
C41 C46 C45 119.98(18) . . ?
C41 C46 H46 120.0 . . ?
C45 C46 H46 120.0 . . ?
C56 C51 C52 119.20(17) . . ?
C56 C51 P1 121.58(13) . . ?
C52 C51 P1 119.09(14) . . ?
C53 C52 C51 120.26(18) . . ?
C53 C52 H52 119.9 . . ?
C51 C52 H52 119.9 . . ?
C54 C53 C52 120.08(19) . . ?
C54 C53 H53 120.0 . . ?
C52 C53 H53 120.0 . . ?
C55 C54 C53 120.15(19) . . ?
C55 C54 H54 119.9 . . ?
C53 C54 H54 119.9 . . ?
C54 C55 C56 120.47(19) . . ?
C54 C55 H55 119.8 . . ?
C56 C55 H55 119.8 . . ?
C55 C56 C51 119.80(18) . . ?
C55 C56 H56 120.1 . . ?
C51 C56 H56 120.1 . . ?
N61 C61 C62 180.0(10) . . ?
C61 C62 H621 109.5 . . ?
C61 C62 H622 109.5 . . ?
H621 C62 H622 109.5 . . ?
C61 C62 H623 109.5 . . ?
H621 C62 H623 109.5 . . ?
H622 C62 H623 109.5 . . ?

loop_
_geom_bond_atom_site_label_1
_geom_bond_atom_site_label_2
_geom_bond_distance
_geom_bond_site_symmetry_2
_geom_bond_publ_flag
O1 Re1 1.6917(13) . yes
Re1 O21 1.9481(13) . yes
Re1 N13 2.1423(16) . yes
Re1 Cl1 2.3981(5) . yes
Re1 Cl2 2.4026(5) . yes
Re1 P1 2.4723(5) . yes
P1 C51 1.8147(18) . ?
P1 C31 1.8182(18) . ?
P1 C41 1.8204(18) . ?
O11 C12 1.341(2) . ?
O11 C15 1.448(2) . ?
C12 N13 1.291(2) . ?
C12 C22 1.454(3) . ?
N13 C14 1.508(2) . ?
C14 C16 1.520(3) . ?
C14 C17 1.527(3) . ?
C14 C15 1.537(3) . ?
C15 H151 0.99 . ?
C15 H152 0.99 . ?
C16 H161 0.98 . ?
C16 H162 0.98 . ?
C16 H163 0.98 . ?
C17 H171 0.98 . ?
C17 H172 0.98 . ?
C17 H173 0.98 . ?
O21 C21 1.331(2) . ?
C21 C26 1.402(3) . ?
C21 C22 1.403(3) . ?
C22 C23 1.404(3) . ?
C23 C24 1.382(3) . ?
C23 H23 0.95 . ?
C24 C25 1.394(3) . ?
C24 H24 0.95 . ?
C25 C26 1.386(3) . ?
C25 H25 0.95 . ?
C26 H26 0.95 . ?
C31 C36 1.392(3) . ?
C31 C32 1.399(3) . ?
C32 C33 1.389(3) . ?
C32 H32 0.95 . ?
C33 C34 1.388(3) . ?
C33 H33 0.95 . ?
C34 C35 1.385(3) . ?
C34 H34 0.95 . ?
C35 C36 1.395(3) . ?
C35 H35 0.95 . ?
C36 H36 0.95 . ?
C41 C42 1.393(2) . ?
C41 C46 1.396(3) . ?
C42 C43 1.391(2) . ?
C42 H42 0.95 . ?
C43 C44 1.388(3) . ?
C43 H43 0.95 . ?
C44 C45 1.389(3) . ?
C44 H44 0.95 . ?
C45 C46 1.396(3) . ?
C45 H45 0.95 . ?
C46 H46 0.95 . ?
C51 C56 1.399(2) . ?
C51 C52 1.400(2) . ?
C52 C53 1.389(3) . ?
C52 H52 0.95 . ?
C53 C54 1.383(3) . ?
C53 H53 0.95 . ?
C54 C55 1.382(3) . ?
C54 H54 0.95 . ?
C55 C56 1.392(3) . ?
C55 H55 0.95 . ?
C56 H56 0.95 . ?
N61 C61 1.169(11) . ?
C61 C62 1.435(8) . ?
C62 H621 0.98 . ?
C62 H622 0.98 . ?
C62 H623 0.98 . ?

loop_
_geom_torsion_atom_site_label_1
_geom_torsion_atom_site_label_2
_geom_torsion_atom_site_label_3
_geom_torsion_atom_site_label_4
_geom_torsion
_geom_torsion_site_symmetry_1
_geom_torsion_site_symmetry_2
_geom_torsion_site_symmetry_3
_geom_torsion_site_symmetry_4
_geom_torsion_publ_flag
C15 O11 C12 N13 2.6(2) . . . . ?
C15 O11 C12 C22 -179.50(17) . . . . ?
O11 C12 N13 C14 5.1(2) . . . . ?
C22 C12 N13 C14 -172.55(18) . . . . ?
O11 C12 N13 Re1 178.35(13) . . . . ?
C22 C12 N13 Re1 0.7(3) . . . . ?
C12 N13 C14 C16 -129.08(18) . . . . ?
Re1 N13 C14 C16 57.4(2) . . . . ?
C12 N13 C14 C17 106.29(19) . . . . ?
Re1 N13 C14 C17 -67.2(2) . . . . ?
C12 N13 C14 C15 -9.8(2) . . . . ?
Re1 N13 C14 C15 176.71(12) . . . . ?
C12 O11 C15 C14 -8.8(2) . . . . ?
N13 C14 C15 O11 10.9(2) . . . . ?
C16 C14 C15 O11 130.26(18) . . . . ?
C17 C14 C15 O11 -104.23(19) . . . . ?
Re1 O21 C21 C26 -156.12(15) . . . . ?
Re1 O21 C21 C22 24.4(3) . . . . ?
O21 C21 C22 C23 177.81(17) . . . . ?
C26 C21 C22 C23 -1.7(3) . . . . ?
O21 C21 C22 C12 -3.4(3) . . . . ?
C26 C21 C22 C12 177.09(17) . . . . ?
N13 C12 C22 C21 -7.1(3) . . . . ?
O11 C12 C22 C21 175.23(17) . . . . ?
N13 C12 C22 C23 171.6(2) . . . . ?
O11 C12 C22 C23 -6.0(3) . . . . ?
C21 C22 C23 C24 2.9(3) . . . . ?
C12 C22 C23 C24 -175.89(19) . . . . ?
C22 C23 C24 C25 -1.3(3) . . . . ?
C23 C24 C25 C26 -1.4(3) . . . . ?
C24 C25 C26 C21 2.6(3) . . . . ?
O21 C21 C26 C25 179.46(18) . . . . ?
C22 C21 C26 C25 -1.0(3) . . . . ?
C51 P1 C31 C36 -13.06(18) . . . . ?
C41 P1 C31 C36 -122.80(16) . . . . ?
Re1 P1 C31 C36 113.06(15) . . . . ?
C51 P1 C31 C32 168.37(14) . . . . ?
C41 P1 C31 C32 58.62(16) . . . . ?
Re1 P1 C31 C32 -65.52(15) . . . . ?
C36 C31 C32 C33 0.1(3) . . . . ?
P1 C31 C32 C33 178.75(15) . . . . ?
C31 C32 C33 C34 -1.4(3) . . . . ?
C32 C33 C34 C35 1.4(3) . . . . ?
C33 C34 C35 C36 0.0(3) . . . . ?
C32 C31 C36 C35 1.2(3) . . . . ?
P1 C31 C36 C35 -177.33(15) . . . . ?
C34 C35 C36 C31 -1.3(3) . . . . ?
C51 P1 C41 C42 92.68(16) . . . . ?
C31 P1 C41 C42 -154.79(15) . . . . ?
Re1 P1 C41 C42 -32.77(16) . . . . ?
C51 P1 C41 C46 -81.56(16) . . . . ?
C31 P1 C41 C46 30.97(17) . . . . ?
Re1 P1 C41 C46 152.99(14) . . . . ?
C46 C41 C42 C43 0.6(3) . . . . ?
P1 C41 C42 C43 -173.68(14) . . . . ?
C41 C42 C43 C44 -0.6(3) . . . . ?
C42 C43 C44 C45 0.0(3) . . . . ?
C43 C44 C45 C46 0.6(3) . . . . ?
C42 C41 C46 C45 0.0(3) . . . . ?
P1 C41 C46 C45 174.32(16) . . . . ?
C44 C45 C46 C41 -0.7(3) . . . . ?
C31 P1 C51 C56 -121.74(15) . . . . ?
C41 P1 C51 C56 -11.58(17) . . . . ?
Re1 P1 C51 C56 114.00(14) . . . . ?
C31 P1 C51 C52 62.41(16) . . . . ?
C41 P1 C51 C52 172.57(15) . . . . ?
Re1 P1 C51 C52 -61.86(16) . . . . ?
C56 C51 C52 C53 1.5(3) . . . . ?
P1 C51 C52 C53 177.42(15) . . . . ?
C51 C52 C53 C54 -1.6(3) . . . . ?
C52 C53 C54 C55 0.2(3) . . . . ?
C53 C54 C55 C56 1.4(3) . . . . ?
C54 C55 C56 C51 -1.6(3) . . . . ?
C52 C51 C56 C55 0.1(3) . . . . ?
P1 C51 C56 C55 -175.71(14) . . . . ?
